data_7034691
loop_
_publ_author_name
'Reich, Robert M.'
'Cokoja, Mirza'
'Markovits, Iulius I. E.'
'M\"unchmeyer, Christian J'
'Kaposi, Marlene'
'P\"othig, Alexander'
'Herrmann, Wolfgang A.'
'K\"uhn, Fritz E'

_publ_section_title
;
 Influence of substituents on cation-anion contacts in imidazolium
 perrhenates.
;
_journal_issue 18
_journal_name_full 'Dalton transactions (Cambridge, England : 2003)'
_journal_page_first 8669
_journal_page_last 8677
_journal_paper_doi 10.1039/c5dt00735f
_journal_volume 44
_journal_year 2015
_chemical_compound_source 'see text'
_chemical_formula_moiety 'C12 H15 N2, O4 Re'
_chemical_formula_sum 'C12 H15 N2 O4 Re'
_chemical_formula_weight 437.47
_space_group_IT_number 2
_symmetry_cell_setting triclinic
_symmetry_Int_Tables_number 2
_symmetry_space_group_name_Hall '-P 1'
_symmetry_space_group_name_H-M 'P -1'
_atom_sites_solution_hydrogens geom
_atom_sites_solution_primary direct
_atom_sites_solution_secondary difmap
_audit_update_record
;
2014-10-23 deposited with the CCDC.
2015-03-31 downloaded from the CCDC.
;
_cell_angle_alpha 65.571(2)
_cell_angle_beta 77.076(2)
_cell_angle_gamma 68.508(2)
_cell_formula_units_Z 2
_cell_length_a 8.0076(5)
_cell_length_b 9.4780(5)
_cell_length_c 10.6971(6)
_cell_measurement_reflns_used 9912
_cell_measurement_temperature 123
_cell_measurement_theta_max 25.3769
_cell_measurement_theta_min 2.4813
_cell_volume 685.29(7)
_computing_cell_refinement 'SAINT (Bruker, 2008b)'
_computing_data_collection 'APEX II Control Software (Bruker, 2008a)'
_computing_data_reduction 'SAINT (Bruker, 2008b)'
_computing_molecular_graphics 'PLATON (Spek, 2011)'
_computing_publication_material 'PLATON (Spek, 2011), enCIFer (Allen, 2004)'
_computing_structure_refinement 'SHELXL97 (Sheldrick, 1997), SHELXLE (Huebschle, 2011)'
_computing_structure_solution 'SHELXS97 (Sheldrick, 1997)'
_diffrn_ambient_temperature 123
_diffrn_detector ' CCD plate '
_diffrn_detector_area_resol_mean 16
_diffrn_measured_fraction_theta_full 0.994
_diffrn_measured_fraction_theta_max 0.994
_diffrn_measurement_device ' \k-geometry diffractometer '
_diffrn_measurement_device_type ' Bruker APEX-II CCD '
_diffrn_measurement_method ' phi- and omega-rotation '
_diffrn_radiation_monochromator 'MONTEL optic'
_diffrn_radiation_probe x-ray
_diffrn_radiation_source 'rotating anode FR591'
_diffrn_radiation_type MoK\a
_diffrn_radiation_wavelength 0.71073
_diffrn_reflns_av_R_equivalents 0.0518
_diffrn_reflns_av_sigmaI/netI 0.0257
_diffrn_reflns_limit_h_max 9
_diffrn_reflns_limit_h_min -9
_diffrn_reflns_limit_k_max 11
_diffrn_reflns_limit_k_min -11
_diffrn_reflns_limit_l_max 12
_diffrn_reflns_limit_l_min -12
_diffrn_reflns_number 17956
_diffrn_reflns_reduction_process
;
;
_diffrn_reflns_theta_full 25.38
_diffrn_reflns_theta_max 25.38
_diffrn_reflns_theta_min 2.10
_exptl_absorpt_coefficient_mu 8.877
_exptl_absorpt_correction_T_max 0.453
_exptl_absorpt_correction_T_min 0.239
_exptl_absorpt_correction_type multi-scan
_exptl_absorpt_process_details 'SADABS, Bruker, 2008b'
_exptl_crystal_colour colourless
_exptl_crystal_density_diffrn 2.120
_exptl_crystal_density_method 'Not Measured'
_exptl_crystal_description prism
_exptl_crystal_F_000 416
_exptl_crystal_size_max 0.230
_exptl_crystal_size_mid 0.180
_exptl_crystal_size_min 0.110
_refine_diff_density_max 0.632
_refine_diff_density_min -0.568
_refine_diff_density_rms 0.112
_refine_ls_extinction_method none
_refine_ls_goodness_of_fit_ref 1.218
_refine_ls_hydrogen_treatment constr
_refine_ls_matrix_type full
_refine_ls_number_parameters 174
_refine_ls_number_reflns 2508
_refine_ls_number_restraints 0
_refine_ls_restrained_S_all 1.218
_refine_ls_R_factor_all 0.0151
_refine_ls_R_factor_gt 0.0150
_refine_ls_shift/su_max 0.001
_refine_ls_shift/su_mean 0.000
_refine_ls_structure_factor_coef Fsqd
_refine_ls_weighting_details 'calc w=1/[\s^2^(Fo^2^)+(0.0057P)^2^+0.6392P] where P=(Fo^2^+2Fc^2^)/3'
_refine_ls_weighting_scheme calc
_refine_ls_wR_factor_gt 0.0386
_refine_ls_wR_factor_ref 0.0387
_reflns_number_gt 2491
_reflns_number_total 2508
_reflns_threshold_expression I>2\s(I)
_cod_data_source_file c5dt00735f2.cif
_cod_data_source_block Compound2
_cod_depositor_comments
;
The following automatic conversions were performed:

'_symmetry_cell_setting' value 'Triclinic' changed to 'triclinic'
according to
/usr/data/users/saulius/crontab/automatic-downloads/rss-feeds/RSC/lib/dictionaries/cif_core.dic
dictionary named 'cif_core.dic' version 2.4.2 from 2011-04-26.

Automatic conversion script
Id: cif_fix_values 3143 2015-03-26 13:38:13Z robertas 

 Adding full bibliography for 7034690--7034700.cif.
;
_cod_database_code 7034691

loop_
_symmetry_equiv_pos_site_id
_symmetry_equiv_pos_as_xyz
1 x,y,z
2 -x,-y,-z

loop_
_atom_site_aniso_label
_atom_site_aniso_U_11
_atom_site_aniso_U_22
_atom_site_aniso_U_33
_atom_site_aniso_U_23
_atom_site_aniso_U_13
_atom_site_aniso_U_12
N1 0.0176(12) 0.0174(12) 0.0145(11) -0.0052(10) -0.0007(10) -0.0064(10)
N2 0.0161(12) 0.0185(13) 0.0183(12) -0.0033(10) -0.0014(10) -0.0063(10)
C1 0.0107(13) 0.0176(14) 0.0179(14) -0.0048(12) -0.0009(11) -0.0045(11)
C2 0.0284(17) 0.0275(17) 0.0140(14) -0.0076(13) 0.0008(12) -0.0102(14)
C3 0.0310(18) 0.0289(17) 0.0173(15) -0.0134(13) 0.0007(13) -0.0103(14)
C4 0.0219(15) 0.0172(15) 0.0163(14) -0.0033(12) -0.0022(12) -0.0063(12)
C5 0.0220(15) 0.0173(15) 0.0092(13) -0.0016(11) -0.0025(11) -0.0066(12)
C6 0.0258(17) 0.0223(16) 0.0163(14) -0.0039(12) 0.0002(13) -0.0051(13)
C7 0.0205(17) 0.039(2) 0.0206(16) 0.0043(14) -0.0002(13) -0.0027(15)
C8 0.0273(19) 0.049(2) 0.0305(18) 0.0142(17) -0.0148(15) -0.0246(18)
C9 0.046(2) 0.0287(18) 0.0312(18) 0.0036(15) -0.0194(17) -0.0234(17)
C10 0.0302(17) 0.0168(15) 0.0192(14) -0.0031(12) -0.0077(13) -0.0066(13)
C11 0.0282(17) 0.0166(15) 0.0243(15) 0.0004(12) -0.0052(13) -0.0108(13)
C12 0.0161(15) 0.0251(16) 0.0248(16) -0.0110(13) 0.0030(12) -0.0102(13)
Re1 0.0142(1) 0.0156(1) 0.0171(1) -0.0066(1) 0.0008(1) -0.0047(1)
O1 0.0207(11) 0.0320(13) 0.0292(12) -0.0131(10) 0.0066(9) -0.0092(10)
O2 0.0334(13) 0.0372(13) 0.0236(11) -0.0116(10) -0.0027(10) -0.0156(11)
O3 0.0302(13) 0.0337(13) 0.0337(13) -0.0108(11) -0.0047(10) -0.0169(11)
O4 0.0321(14) 0.0261(13) 0.0435(15) -0.0109(11) 0.0047(12) 0.0039(11)

loop_
_atom_site_label
_atom_site_type_symbol
_atom_site_thermal_displace_type
_atom_site_fract_x
_atom_site_fract_y
_atom_site_fract_z
_atom_site_occupancy
_atom_site_U_iso_or_equiv
_atom_site_calc_flag
_atom_site_refinement_flags
N1 N Uani 0.2142(3) 0.3923(3) 0.7026(2) 1.000 0.0165(7) d .
N2 N Uani 0.2306(3) 0.6306(3) 0.5653(2) 1.000 0.0186(7) d .
C1 C Uani 0.2034(4) 0.5390(3) 0.6976(3) 1.000 0.0160(8) d .
C2 C Uani 0.2593(4) 0.5401(4) 0.4847(3) 1.000 0.0233(9) d .
C3 C Uani 0.2491(5) 0.3920(4) 0.5692(3) 1.000 0.0242(10) d .
C4 C Uani 0.1956(4) 0.2495(4) 0.8263(3) 1.000 0.0193(8) d .
C5 C Uani 0.0187(4) 0.2192(4) 0.8411(3) 1.000 0.0169(8) d .
C6 C Uani -0.1405(4) 0.3170(4) 0.8856(3) 1.000 0.0236(9) d .
C7 C Uani -0.3002(5) 0.2817(4) 0.9083(3) 1.000 0.0343(10) d .
C8 C Uani -0.3019(5) 0.1478(5) 0.8872(4) 1.000 0.0396(11) d .
C9 C Uani -0.1454(5) 0.0518(4) 0.8404(4) 1.000 0.0339(11) d .
C10 C Uani 0.0150(4) 0.0877(4) 0.8169(3) 1.000 0.0225(9) d .
C11 C Uani 0.2257(4) 0.8019(4) 0.5120(3) 1.000 0.0241(9) d .
C12 C Uani 0.1680(4) 0.5915(4) 0.8157(3) 1.000 0.0210(9) d .
Re1 Re Uani 0.36924(1) 0.19678(1) 0.27676(1) 1.000 0.0158(1) d .
O1 O Uani 0.1864(3) 0.1828(3) 0.3962(2) 1.000 0.0279(7) d .
O2 O Uani 0.2984(3) 0.2723(3) 0.1138(2) 1.000 0.0298(7) d .
O3 O Uani 0.4628(3) 0.3267(3) 0.2893(2) 1.000 0.0306(8) d .
O4 O Uani 0.5256(3) 0.0067(3) 0.3079(3) 1.000 0.0399(8) d .
H2 H Uiso 0.28200 0.57630 0.38720 1.000 0.0280 c R
H3 H Uiso 0.26290 0.30360 0.54310 1.000 0.0290 c R
H4A H Uiso 0.20570 0.26670 0.90920 1.000 0.0230 c R
H4B H Uiso 0.29550 0.15180 0.82120 1.000 0.0230 c R
H6 H Uiso -0.13940 0.40880 0.90060 1.000 0.0280 c R
H7 H Uiso -0.40850 0.34920 0.93830 1.000 0.0410 c R
H8 H Uiso -0.41080 0.12180 0.90480 1.000 0.0480 c R
H9 H Uiso -0.14740 -0.03880 0.82420 1.000 0.0410 c R
H10 H Uiso 0.12220 0.02190 0.78420 1.000 0.0270 c R
H11A H Uiso 0.32140 0.81920 0.43740 1.000 0.0360 c R
H11B H Uiso 0.24400 0.82840 0.58630 1.000 0.0360 c R
H11C H Uiso 0.10850 0.87230 0.47660 1.000 0.0360 c R
H12A H Uiso 0.24180 0.66070 0.80070 1.000 0.0320 c R
H12B H Uiso 0.19840 0.49550 0.90020 1.000 0.0320 c R
H12C H Uiso 0.04030 0.65300 0.82450 1.000 0.0320 c R

loop_
_atom_type_symbol
_atom_type_description
_atom_type_scat_dispersion_real
_atom_type_scat_dispersion_imag
_atom_type_scat_source
C C 0.0033 0.0016 ' International Tables Vol C Tables 4.2.6.8 and 6.1.1.4'
H H 0.0000 0.0000 ' International Tables Vol C Tables 4.2.6.8 and 6.1.1.4'
N N 0.0061 0.0033 ' International Tables Vol C Tables 4.2.6.8 and 6.1.1.4'
O O 0.0106 0.0060 ' International Tables Vol C Tables 4.2.6.8 and 6.1.1.4'
Re Re -1.0185 7.2310 ' International Tables Vol C Tables 4.2.6.8 and 6.1.1.4'

loop_
_geom_angle_atom_site_label_1
_geom_angle_atom_site_label_2
_geom_angle_atom_site_label_3
_geom_angle
_geom_angle_publ_flag
O1 Re1 O4 109.43(13) yes
O2 Re1 O3 109.56(11) yes
O2 Re1 O4 109.87(13) yes
O3 Re1 O4 109.81(13) yes
O1 Re1 O2 108.96(11) yes
O1 Re1 O3 109.20(12) yes
C1 N1 C3 108.9(2) yes
C1 N1 C4 127.5(2) yes
C3 N1 C4 123.6(3) yes
C1 N2 C11 126.0(2) yes
C1 N2 C2 109.2(3) yes
C2 N2 C11 124.8(2) yes
N1 C1 N2 107.5(2) yes
N1 C1 C12 126.7(3) yes
N2 C1 C12 125.8(3) yes
N2 C2 C3 107.5(3) yes
N1 C3 C2 106.9(3) yes
N1 C4 C5 112.6(3) yes
C4 C5 C6 120.8(3) no
C4 C5 C10 119.8(3) no
C6 C5 C10 119.3(3) no
C5 C6 C7 120.6(3) no
C6 C7 C8 119.8(4) no
C7 C8 C9 120.1(4) no
C8 C9 C10 120.1(4) no
C5 C10 C9 120.1(3) no
N2 C2 H2 126.00 no
C3 C2 H2 126.00 no
N1 C3 H3 127.00 no
C2 C3 H3 127.00 no
C5 C4 H4B 109.00 no
H4A C4 H4B 108.00 no
C5 C4 H4A 109.00 no
N1 C4 H4A 109.00 no
N1 C4 H4B 109.00 no
C5 C6 H6 120.00 no
C7 C6 H6 120.00 no
C6 C7 H7 120.00 no
C8 C7 H7 120.00 no
C9 C8 H8 120.00 no
C7 C8 H8 120.00 no
C8 C9 H9 120.00 no
C10 C9 H9 120.00 no
C5 C10 H10 120.00 no
C9 C10 H10 120.00 no
H11A C11 H11B 109.00 no
H11A C11 H11C 109.00 no
N2 C11 H11A 109.00 no
N2 C11 H11B 110.00 no
N2 C11 H11C 109.00 no
H11B C11 H11C 110.00 no
H12B C12 H12C 110.00 no
C1 C12 H12A 109.00 no
C1 C12 H12B 109.00 no
C1 C12 H12C 109.00 no
H12A C12 H12B 109.00 no
H12A C12 H12C 110.00 no

loop_
_geom_bond_atom_site_label_1
_geom_bond_atom_site_label_2
_geom_bond_distance
_geom_bond_publ_flag
Re1 O2 1.728(2) yes
Re1 O3 1.719(3) yes
Re1 O4 1.721(3) yes
Re1 O1 1.720(2) yes
N1 C4 1.478(4) yes
N1 C3 1.392(4) yes
N1 C1 1.340(4) yes
N2 C2 1.382(4) yes
N2 C11 1.470(4) yes
N2 C1 1.337(4) yes
C1 C12 1.477(4) no
C2 C3 1.340(5) no
C4 C5 1.508(5) no
C5 C6 1.392(5) no
C5 C10 1.385(5) no
C6 C7 1.383(6) no
C7 C8 1.383(6) no
C8 C9 1.382(6) no
C9 C10 1.391(6) no
C2 H2 0.9500 no
C3 H3 0.9500 no
C4 H4B 0.9900 no
C4 H4A 0.9900 no
C6 H6 0.9500 no
C7 H7 0.9500 no
C8 H8 0.9500 no
C9 H9 0.9500 no
C10 H10 0.9500 no
C11 H11A 0.9800 no
C11 H11B 0.9800 no
C11 H11C 0.9800 no
C12 H12B 0.9800 no
C12 H12C 0.9800 no
C12 H12A 0.9800 no

loop_
_geom_hbond_atom_site_label_D
_geom_hbond_atom_site_label_H
_geom_hbond_atom_site_label_A
_geom_hbond_distance_DH
_geom_hbond_distance_HA
_geom_hbond_distance_DA
_geom_hbond_angle_DHA
_geom_hbond_site_symmetry_A
_geom_hbond_publ_flag
C3 H3 O1 0.9500 2.5700 3.433(4) 152.00 . yes
C4 H4A O2 0.9900 2.4900 3.463(4) 168.00 1_556 yes
C4 H4B O4 0.9900 2.3400 3.228(5) 149.00 2_656 yes
C11 H11B O3 0.9800 2.5900 3.198(4) 120.00 2_666 yes
C11 H11C O1 0.9800 2.5600 3.193(4) 122.00 2_566 yes
C12 H12A O3 0.9800 2.3700 3.174(4) 139.00 2_666 yes
C12 H12B O2 0.9800 2.4300 3.407(4) 173.00 1_556 yes
C12 H12C O2 0.9800 2.5400 3.492(4) 163.00 2_566 yes

loop_
_geom_torsion_atom_site_label_1
_geom_torsion_atom_site_label_2
_geom_torsion_atom_site_label_3
_geom_torsion_atom_site_label_4
_geom_torsion
_geom_torsion_publ_flag
C3 N1 C1 N2 -0.1(4) no
C3 N1 C1 C12 179.9(3) no
C4 N1 C1 N2 179.2(3) no
C4 N1 C1 C12 -0.8(5) no
C1 N1 C3 C2 0.1(4) no
C4 N1 C3 C2 -179.2(3) no
C1 N1 C4 C5 106.2(4) no
C3 N1 C4 C5 -74.6(4) no
C2 N2 C1 N1 0.0(4) no
C2 N2 C1 C12 180.0(3) no
C11 N2 C1 N1 178.3(3) no
C11 N2 C1 C12 -1.7(5) no
C1 N2 C2 C3 0.1(4) no
C11 N2 C2 C3 -178.2(3) no
N2 C2 C3 N1 -0.1(4) no
N1 C4 C5 C6 -75.4(4) no
N1 C4 C5 C10 107.9(3) no
C4 C5 C6 C7 -175.4(3) no
C10 C5 C6 C7 1.4(5) no
C4 C5 C10 C9 175.1(3) no
C6 C5 C10 C9 -1.7(5) no
C5 C6 C7 C8 0.3(5) no
C6 C7 C8 C9 -1.6(5) no
C7 C8 C9 C10 1.2(6) no
C8 C9 C10 C5 0.4(5) no
